data_7100320
loop_
_publ_author_name
'J. M. Shreeve'
'K. Muralidharan'
'Banidele A. Omotowa'
'Crystal Piekarski'
'Brendan Twamley'

_publ_section_title
;
High energy density materials from azido
cyclophosphazenes
;
_journal_name_full 'Chemical Communications'
_journal_paper_doi 10.1039/b510924h
_journal_year 2005
_chemical_formula_moiety 'C8 H20 Cl2 N18 P4'
_chemical_formula_sum 'C8 H20 Cl2 N18 P4'
_chemical_formula_weight 563.20
_chemical_name_common 'subsitituted phosphazene'
_space_group_IT_number 15
_symmetry_cell_setting monoclinic
_symmetry_space_group_name_Hall '-C 2yc'
_symmetry_space_group_name_H-M 'C 1 2/c 1'
_cell_angle_alpha 90.00
_cell_angle_beta 103.67(3)
_cell_angle_gamma 90.00
_cell_formula_units_Z 4
_cell_length_a 18.452(4)
_cell_length_b 9.5500(19)
_cell_length_c 14.060(3)
_cell_measurement_temperature 84(2)
_cell_volume 2407.4(9)
_diffrn_ambient_temperature 84(2)
_exptl_crystal_density_diffrn 1.554
_cod_depositor_comments
;
The following automatic conversions were performed:
'_symmetry_cell_setting' value 'Monoclinic' changed to 'monoclinic'
according to '/home/saulius/struct/CIF-dictionaries/cif_core.dic'
dictionary named 'cif_core.dic' version 2.4.1 from 2010-06-29.

Automatic conversion script
Id: cif_fix_enum 1527 2010-12-29 10:47:43Z saulius 
;
_cod_original_sg_symbol_H-M 'C 2/c'
_cod_database_code 7100320

loop_
_symmetry_equiv_pos_as_xyz
'x, y, z'
'-x, y, -z+1/2'
'x+1/2, y+1/2, z'
'-x+1/2, y+1/2, -z+1/2'
'-x, -y, -z'
'x, -y, z-1/2'
'-x+1/2, -y+1/2, -z'
'x+1/2, -y+1/2, z-1/2'

loop_
_atom_site_label
_atom_site_type_symbol
_atom_site_fract_x
_atom_site_fract_y
_atom_site_fract_z
_atom_site_U_iso_or_equiv
_atom_site_adp_type
_atom_site_occupancy
_atom_site_symmetry_multiplicity
_atom_site_calc_flag
_atom_site_refinement_flags
_atom_site_disorder_assembly
_atom_site_disorder_group
Cl1 Cl 0.14229(3) 1.07377(7) 0.09734(4) 0.02628(17) Uani 1 1 d . . .
P1 P 0.06197(3) 0.93759(6) 0.12345(4) 0.01708(16) Uani 1 1 d . . .
P2 P 0.04073(3) 0.83348(6) -0.07086(4) 0.01771(16) Uani 1 1 d . . .
N1 N 0.05413(11) 0.8182(2) 0.04371(13) 0.0200(4) Uani 1 1 d . . .
N2 N -0.00930(10) 1.0285(2) 0.12583(13) 0.0191(4) Uani 1 1 d . . .
N3 N -0.00897(13) 0.6900(2) -0.12049(15) 0.0287(5) Uani 1 1 d . . .
N4 N -0.04664(13) 0.6323(2) -0.07114(17) 0.0316(5) Uani 1 1 d . . .
N5 N -0.08291(17) 0.5709(3) -0.0314(2) 0.0454(7) Uani 1 1 d . . .
N6 N 0.12006(12) 0.8103(2) -0.11026(15) 0.0267(4) Uani 1 1 d . . .
N7 N 0.15889(12) 0.7093(2) -0.07513(16) 0.0268(4) Uani 1 1 d . . .
N8 N 0.19900(14) 0.6220(3) -0.0474(2) 0.0378(6) Uani 1 1 d . . .
N9 N 0.09056(11) 0.8737(2) 0.23153(14) 0.0216(4) Uani 1 1 d . A .
H9 H 0.0746(16) 0.919(3) 0.269(2) 0.020(7) Uiso 1 1 d . . .
C1 C 0.14857(16) 0.7685(3) 0.27042(18) 0.0387(7) Uani 1 1 d D . .
C2A C 0.1057(3) 0.6241(5) 0.2519(3) 0.0486(9) Uani 0.744(6) 1 d PD A 1
H2AA H 0.0828 0.6139 0.1819 0.073 Uiso 0.744(6) 1 calc PR A 1
H2AB H 0.0669 0.6216 0.2888 0.073 Uiso 0.744(6) 1 calc PR A 1
H2AC H 0.1409 0.5472 0.2734 0.073 Uiso 0.744(6) 1 calc PR A 1
C3A C 0.1758(3) 0.7870(5) 0.3775(3) 0.0486(9) Uani 0.744(6) 1 d PD A 1
H3AA H 0.2058 0.8726 0.3908 0.073 Uiso 0.744(6) 1 calc PR A 1
H3AB H 0.2064 0.7063 0.4051 0.073 Uiso 0.744(6) 1 calc PR A 1
H3AC H 0.1331 0.7943 0.4076 0.073 Uiso 0.744(6) 1 calc PR A 1
C4A C 0.2094(3) 0.7661(6) 0.2152(3) 0.0486(9) Uani 0.744(6) 1 d PD A 1
H4AA H 0.2355 0.8562 0.2232 0.073 Uiso 0.744(6) 1 calc PR A 1
H4AB H 0.1874 0.7494 0.1456 0.073 Uiso 0.744(6) 1 calc PR A 1
H4AC H 0.2448 0.6910 0.2410 0.073 Uiso 0.744(6) 1 calc PR A 1
C2B C 0.1320(6) 0.6846(10) 0.3539(7) 0.0330(18) Uani 0.256(6) 1 d PD A 2
H2BA H 0.1177 0.7482 0.4010 0.050 Uiso 0.256(6) 1 calc PR A 2
H2BB H 0.1765 0.6318 0.3863 0.050 Uiso 0.256(6) 1 calc PR A 2
H2BC H 0.0910 0.6194 0.3283 0.050 Uiso 0.256(6) 1 calc PR A 2
C3B C 0.2117(5) 0.8743(10) 0.3317(7) 0.0330(18) Uani 0.256(6) 1 d PD A 2
H3BA H 0.2286 0.9372 0.2863 0.050 Uiso 0.256(6) 1 calc PR A 2
H3BB H 0.2541 0.8199 0.3687 0.050 Uiso 0.256(6) 1 calc PR A 2
H3BC H 0.1904 0.9297 0.3772 0.050 Uiso 0.256(6) 1 calc PR A 2
C4B C 0.1895(7) 0.7007(13) 0.2016(7) 0.0330(18) Uani 0.256(6) 1 d PD A 2
H4B1 H 0.1574 0.6303 0.1619 0.050 Uiso 0.256(6) 1 calc PR A 2
H4B2 H 0.2349 0.6556 0.2396 0.050 Uiso 0.256(6) 1 calc PR A 2
H4B3 H 0.2029 0.7721 0.1587 0.050 Uiso 0.256(6) 1 calc PR A 2

loop_
_atom_site_aniso_label
_atom_site_aniso_U_11
_atom_site_aniso_U_22
_atom_site_aniso_U_33
_atom_site_aniso_U_23
_atom_site_aniso_U_13
_atom_site_aniso_U_12
Cl1 0.0204(3) 0.0352(3) 0.0233(3) -0.0008(2) 0.0053(2) -0.0077(2)
P1 0.0162(3) 0.0235(3) 0.0113(3) 0.0006(2) 0.0026(2) -0.0001(2)
P2 0.0188(3) 0.0216(3) 0.0129(3) -0.0008(2) 0.0040(2) 0.0007(2)
N1 0.0233(9) 0.0234(10) 0.0129(8) 0.0012(7) 0.0037(7) 0.0010(7)
N2 0.0187(9) 0.0253(10) 0.0135(8) 0.0024(7) 0.0040(7) 0.0010(7)
N3 0.0369(12) 0.0291(11) 0.0204(10) -0.0042(8) 0.0076(9) -0.0031(9)
N4 0.0358(12) 0.0263(11) 0.0315(11) -0.0043(9) 0.0053(9) -0.0041(9)
N5 0.0509(16) 0.0363(14) 0.0537(17) 0.0006(12) 0.0218(13) -0.0126(12)
N6 0.0269(10) 0.0333(11) 0.0223(10) 0.0051(8) 0.0108(8) 0.0069(9)
N7 0.0250(10) 0.0316(11) 0.0271(10) -0.0030(9) 0.0126(8) 0.0003(9)
N8 0.0317(12) 0.0344(13) 0.0510(15) 0.0043(11) 0.0172(11) 0.0080(10)
N9 0.0232(10) 0.0296(11) 0.0118(8) 0.0011(8) 0.0038(7) 0.0076(8)
C1 0.0431(16) 0.0526(18) 0.0214(12) 0.0122(12) 0.0097(11) 0.0283(14)
C2A 0.0560(17) 0.0623(19) 0.0246(11) 0.0076(11) 0.0040(10) 0.0293(14)
C3A 0.0560(17) 0.0623(19) 0.0246(11) 0.0076(11) 0.0040(10) 0.0293(14)
C4A 0.0560(17) 0.0623(19) 0.0246(11) 0.0076(11) 0.0040(10) 0.0293(14)
C2B 0.038(4) 0.031(3) 0.028(3) 0.002(2) 0.004(3) 0.011(3)
C3B 0.038(4) 0.031(3) 0.028(3) 0.002(2) 0.004(3) 0.011(3)
C4B 0.038(4) 0.031(3) 0.028(3) 0.002(2) 0.004(3) 0.011(3)

loop_
_geom_bond_atom_site_label_1
_geom_bond_atom_site_label_2
_geom_bond_distance
_geom_bond_site_symmetry_2
_geom_bond_publ_flag
Cl1 P1 2.0687(9) . ?
P1 N1 1.582(2) . ?
P1 N2 1.583(2) . ?
P1 N9 1.606(2) . ?
P2 N2 1.568(2) 5_575 ?
P2 N1 1.5777(19) . ?
P2 N6 1.698(2) . ?
P2 N3 1.703(2) . ?
N2 P2 1.568(2) 5_575 ?
N3 N4 1.223(3) . ?
N4 N5 1.132(3) . ?
N6 N7 1.233(3) . ?
N7 N8 1.122(3) . ?
N9 C1 1.476(3) . ?
N9 H9 0.78(3) . ?
C1 C3A 1.481(4) . ?
C1 C4B 1.507(7) . ?
C1 C4A 1.509(5) . ?
C1 C2B 1.510(7) . ?
C1 C2A 1.581(5) . ?
C1 C3B 1.627(7) . ?
C2A H2AA 0.9800 . ?
C2A H2AB 0.9800 . ?
C2A H2AC 0.9800 . ?
C3A H3AA 0.9800 . ?
C3A H3AB 0.9800 . ?
C3A H3AC 0.9800 . ?
C4A H4AA 0.9800 . ?
C4A H4AB 0.9800 . ?
C4A H4AC 0.9800 . ?
C2B H2BA 0.9800 . ?
C2B H2BB 0.9800 . ?
C2B H2BC 0.9800 . ?
C3B H3BA 0.9800 . ?
C3B H3BB 0.9800 . ?
C3B H3BC 0.9800 . ?
C4B H4B1 0.9800 . ?
C4B H4B2 0.9800 . ?
C4B H4B3 0.9800 . ?
